data_1001480
loop_
_publ_author_name
'Labbe, P'
'Ledesert, M'
'Caignaert, V'
'Raveau, B'

_publ_section_title
;
Structural peculiarities of two layered cuprates, NdSrCuO~3.5~ and
Nd~1.8~Sr~1.2~Cu~2~O~6-d~elta
;
_journal_coden_ASTM JSSCBI
_journal_name_full 'Journal of Solid State Chemistry'
_journal_page_first 362
_journal_page_last 369
_journal_paper_doi 10.1016/0022-4596(91)90091-U
_journal_volume 91
_journal_year 1991
_chemical_formula_structural '(Nd1.79 Sr1.21) Cu2 O6'
_chemical_formula_sum 'Cu2 Nd1.79 O6 Sr1.21'
_chemical_name_systematic
;
Neodymium strontium copper oxide (1.8/1.2/2/6)
;
_space_group_IT_number 139
_symmetry_cell_setting tetragonal
_symmetry_Int_Tables_number 139
_symmetry_space_group_name_Hall '-I 4 2'
_symmetry_space_group_name_H-M 'I 4/m m m'
_cell_angle_alpha 90
_cell_angle_beta 90
_cell_angle_gamma 90
_cell_formula_units_Z 2
_cell_length_a 3.8365(4)
_cell_length_b 3.8365(4)
_cell_length_c 19.652(2)
_cell_volume 289.3
_refine_ls_R_factor_all 0.034
_cod_database_code 1001480

loop_
_symmetry_equiv_pos_as_xyz
x,y,z
-x,-y,z
-x,y,z
x,-y,z
-y,x,z
y,-x,z
y,x,z
-y,-x,z
-x,-y,-z
x,y,-z
x,-y,-z
-x,y,-z
y,-x,-z
-y,x,-z
-y,-x,-z
y,x,-z
1/2+x,1/2+y,1/2+z
1/2-x,1/2-y,1/2+z
1/2-x,1/2+y,1/2+z
1/2+x,1/2-y,1/2+z
1/2-y,1/2+x,1/2+z
1/2+y,1/2-x,1/2+z
1/2+y,1/2+x,1/2+z
1/2-y,1/2-x,1/2+z
1/2-x,1/2-y,1/2-z
1/2+x,1/2+y,1/2-z
1/2+x,1/2-y,1/2-z
1/2-x,1/2+y,1/2-z
1/2+y,1/2-x,1/2-z
1/2-y,1/2+x,1/2-z
1/2-y,1/2-x,1/2-z
1/2+y,1/2+x,1/2-z

loop_
_atom_site_aniso_label
_atom_site_aniso_U_11
_atom_site_aniso_U_12
_atom_site_aniso_U_13
_atom_site_aniso_U_22
_atom_site_aniso_U_23
_atom_site_aniso_U_33
Nd1 0.0068(5) 0. 0. 0.0068(5) 0. 0.0040(7)
Sr1 0.0068(5) 0. 0. 0.0068(5) 0. 0.0040(7)
Nd2 0.0144(5) 0. 0. 0.0144(5) 0. 0.0091(6)
Sr2 0.0144(5) 0. 0. 0.0144(5) 0. 0.0091(6)
Cu1 0.0060(7) 0. 0. 0.0060(7) 0. 0.011(1)

loop_
_atom_site_label
_atom_site_type_symbol
_atom_site_symmetry_multiplicity
_atom_site_Wyckoff_symbol
_atom_site_fract_x
_atom_site_fract_y
_atom_site_fract_z
_atom_site_occupancy
_atom_site_attached_hydrogens
_atom_site_calc_flag
Nd1 Nd3+ 2 a 0. 0. 0. 0.75 0 d
Sr1 Sr2+ 2 a 0. 0. 0. 0.25 0 d
Nd2 Nd3+ 4 e 0. 0. 0.18025(9) 0.52 0 d
Sr2 Sr2+ 4 e 0. 0. 0.18025(9) 0.48 0 d
Cu1 Cu2+ 4 e 0. 0. 0.5916(2) 1. 0 d
O1 O2- 8 g 0. 0.5 0.0817(6) 1. 0 d
O2 O2- 4 e 0. 0. 0.701(1) 1. 0 d

loop_
_atom_type_symbol
_atom_type_oxidation_number
Nd3+ 3.000
Sr2+ 2.000
Cu2+ 2.105
O2- -2.000
